data_4517860
loop_
_publ_author_name
'Li, Han'
'Shi, Linfan'
'Li, Chao'
'Fu, Xiong'
'Huang, Qiang'
'Zhang, Bin'

_publ_section_title
;
 Metal-Organic Framework Based on \a-Cyclodextrin Gives High Ethylene Gas
 Adsorption Capacity and Storage Stability.
;
_journal_issue 30
_journal_name_full 'ACS applied materials &amp; interfaces'
_journal_page_first 34095
_journal_page_last 34104
_journal_paper_doi 10.1021/acsami.0c08594
_journal_volume 12
_journal_year 2020
_chemical_absolute_configuration ad
_chemical_formula_moiety 'C36 H57 Na O31'
_chemical_formula_sum 'C36 H57 Na O31'
_chemical_formula_weight 1008.80
_space_group_crystal_system orthorhombic
_space_group_IT_number 19
_space_group_name_Hall 'P 2ac 2ab'
_space_group_name_H-M_alt 'P 21 21 21'
_atom_sites_solution_hydrogens mixed
_audit_creation_date 2019-06-24
_audit_creation_method
;
Olex2 1.2
(compiled 2018.05.29 svn.r3508 for OlexSys, GUI svn.r5506)
;
_cell_angle_alpha 90
_cell_angle_beta 90
_cell_angle_gamma 90
_cell_formula_units_Z 4
_cell_length_a 11.57090(10)
_cell_length_b 15.97420(10)
_cell_length_c 26.59540(10)
_cell_measurement_reflns_used 2654
_cell_measurement_temperature 293(2)
_cell_measurement_theta_max 26.10
_cell_measurement_theta_min 2.59
_cell_volume 4915.78(6)
_computing_molecular_graphics 'Olex2 (Dolomanov et al., 2009)'
_computing_publication_material 'Olex2 (Dolomanov et al., 2009)'
_computing_structure_refinement 'XL (Sheldrick, 2008)'
_computing_structure_solution 'SHELXS-97 (Sheldrick, 1990)'
_diffrn_ambient_temperature 293(2)
_diffrn_measured_fraction_theta_full 1.000
_diffrn_measured_fraction_theta_max 0.993
_diffrn_measurement_device_type 'multiwire proportional'
_diffrn_measurement_method 'phi and omega scans'
_diffrn_radiation_monochromator graphite
_diffrn_radiation_type CuK\a
_diffrn_radiation_wavelength 1.54178
_diffrn_reflns_av_R_equivalents 0.0435
_diffrn_reflns_av_unetI/netI 0.0119
_diffrn_reflns_Laue_measured_fraction_full 1.000
_diffrn_reflns_Laue_measured_fraction_max 0.993
_diffrn_reflns_limit_h_max 12
_diffrn_reflns_limit_h_min -14
_diffrn_reflns_limit_k_max 19
_diffrn_reflns_limit_k_min -19
_diffrn_reflns_limit_l_max 32
_diffrn_reflns_limit_l_min -33
_diffrn_reflns_number 151178
_diffrn_reflns_point_group_measured_fraction_full 1.000
_diffrn_reflns_point_group_measured_fraction_max 0.994
_diffrn_reflns_theta_full 67.679
_diffrn_reflns_theta_max 73.725
_diffrn_reflns_theta_min 3.227
_exptl_absorpt_coefficient_mu 1.126
_exptl_absorpt_correction_T_max 0.075
_exptl_absorpt_correction_T_min 0.07
_exptl_absorpt_correction_type multi-scan
_exptl_absorpt_process_details SADABS
_exptl_crystal_colour colourless
_exptl_crystal_colour_primary colourless
_exptl_crystal_density_diffrn 1.363
_exptl_crystal_density_method 'not measured'
_exptl_crystal_description block
_exptl_crystal_F_000 2128
_refine_diff_density_max 0.548
_refine_diff_density_min -0.444
_refine_diff_density_rms 0.069
_refine_ls_abs_structure_details
;
 Refined as an inversion twin.
;
_refine_ls_abs_structure_Flack 0.04(12)
_refine_ls_extinction_method none
_refine_ls_goodness_of_fit_ref 1.097
_refine_ls_hydrogen_treatment constr
_refine_ls_matrix_type full
_refine_ls_number_parameters 629
_refine_ls_number_reflns 9844
_refine_ls_number_restraints 1
_refine_ls_restrained_S_all 1.101
_refine_ls_R_factor_all 0.0470
_refine_ls_R_factor_gt 0.0468
_refine_ls_shift/su_max 0.000
_refine_ls_shift/su_mean 0.000
_refine_ls_structure_factor_coef Fsqd
_refine_ls_weighting_details 'w=1/[\s^2^(Fo^2^)+(0.0817P)^2^+3.1410P] where P=(Fo^2^+2Fc^2^)/3'
_refine_ls_weighting_scheme calc
_refine_ls_wR_factor_gt 0.1386
_refine_ls_wR_factor_ref 0.1388
_reflns_Friedel_coverage 0.805
_reflns_Friedel_fraction_full 1.000
_reflns_Friedel_fraction_max 0.995
_reflns_number_gt 9764
_reflns_number_total 9844
_reflns_threshold_expression 'I > 2\s(I)'
_cod_data_source_file am0c08594_si_003.cif
_cod_data_source_block a-CD-MOF-Na
_cod_depositor_comments
;Adding full bibliography for 4517859--4517860.cif.

 Adding full bibliography for 4517859--4517860.cif.
;
_cod_database_code 4517860
_shelx_shelxl_version_number 2014/7
_shelx_space_group_comment
;
The symmetry employed for this shelxl refinement is uniquely defined
by the following loop, which should always be used as a source of
symmetry information in preference to the above space-group names.
They are only intended as comments.
;
_olex2_refinement_description
;
1. Twinned data refinement
 Scales: 0.96(12)
 0.04(12)
2. Fixed Uiso
 At 1.2 times of:
  All C(H) groups, All C(H,H) groups
 At 1.5 times of:
  All O(H) groups, All O(H,H) groups
3. Restrained distances
 O1AA-C55
 1.5 with sigma of 0.01
4.a Rotating group:
 O0AA(H0AA,H0AB)
4.b Ternary CH refined with riding coordinates:
 C27(H27), C28(H28), C29(H29), C30(H30), C32(H32), C33(H33), C34(H34),
 C35(H35), C36(H36), C37(H37), C38(H38), C39(H39), C40(H40), C41(H41), C42(H42),
  C44(H44), C46(H46), C47(H47), C48(H48), C49(H49), C50(H50), C52(H52),
 C53(H53), C59(H59), C60(H60), C61(H61), C62(H62), C64(H64), C65(H65), C66(H66)
4.c Secondary CH2 refined with riding coordinates:
 C43(H43A,H43B), C45(H45A,H45B), C51(H51A,H51B), C55(H55A,H55B), C63(H63A,H63B)
4.d Aromatic/amide H refined with riding coordinates:
 C56(H56)
4.e Idealised tetrahedral OH refined as rotating group:
 O14(H14), O7(H7), O10(H10), O15(H15), O5(H5), O8(H8), O13(H13), O1(H1),
 O11(H11), O16(H16), O12(H12), O9(H9), O2(H2), O1AA(H1AA)
;
_olex2_submission_special_instructions 'No special instructions were received'

loop_
_space_group_symop_operation_xyz
'x, y, z'
'-x+1/2, -y, z+1/2'
'-x, y+1/2, -z+1/2'
'x+1/2, -y+1/2, -z'

loop_
_atom_site_label
_atom_site_type_symbol
_atom_site_fract_x
_atom_site_fract_y
_atom_site_fract_z
_atom_site_U_iso_or_equiv
_atom_site_adp_type
_atom_site_occupancy
_atom_site_site_symmetry_order
_atom_site_calc_flag
_atom_site_refinement_flags_posn
_atom_site_refinement_flags_adp
_atom_site_refinement_flags_occupancy
_atom_site_disorder_assembly
_atom_site_disorder_group
O34 O 0.6003(2) 0.75448(15) 0.21355(9) 0.0257(5) Uani 1 1 d . . . . .
O33 O 0.2056(3) 0.50078(15) 0.17872(9) 0.0320(5) Uani 1 1 d . . . . .
O29 O 0.4066(2) 0.44487(14) -0.08291(9) 0.0279(5) Uani 1 1 d . . . . .
O14 O 0.5272(2) 0.70636(14) -0.15289(9) 0.0271(5) Uani 1 1 d . . . . .
H14 H 0.5742 0.7282 -0.1719 0.041 Uiso 1 1 calc GR . . . .
O30 O 0.6164(2) 0.65410(14) -0.06109(9) 0.0253(5) Uani 1 1 d . . . . .
O36 O 0.6951(2) 0.53626(14) -0.09861(9) 0.0262(5) Uani 1 1 d . . . . .
O32 O 0.4067(2) 0.71976(14) 0.19850(9) 0.0241(5) Uani 1 1 d . . . . .
O31 O 0.6109(2) 0.79919(15) 0.07806(9) 0.0263(5) Uani 1 1 d . . . . .
O38 O 0.1504(2) 0.30634(14) 0.10966(9) 0.0251(5) Uani 1 1 d . . . . .
O28 O 0.1823(2) 0.38411(14) 0.03625(8) 0.0255(5) Uani 1 1 d . . . . .
O7 O 0.1753(2) 0.75149(15) 0.22082(10) 0.0290(5) Uani 1 1 d . . . . .
H7 H 0.1193 0.7602 0.2027 0.043 Uiso 1 1 calc GR . . . .
O10 O -0.0385(2) 0.44475(19) 0.03862(10) 0.0367(6) Uani 1 1 d . . . . .
H10 H -0.0151 0.4202 0.0135 0.055 Uiso 1 1 calc GR . . . .
O39 O 0.3169(2) 0.51639(14) 0.24941(9) 0.0281(5) Uani 1 1 d . . . . .
O15 O 0.5702(3) 0.82429(16) -0.07944(10) 0.0379(6) Uani 1 1 d . . . . .
H15 H 0.5591 0.7853 -0.0989 0.057 Uiso 1 1 calc GR . . . .
O5 O 0.8260(2) 0.78092(17) 0.18771(10) 0.0309(5) Uani 1 1 d . . . . .
H5 H 0.8897 0.7842 0.1744 0.046 Uiso 1 1 calc GR . . . .
O35 O 0.7804(2) 0.75678(18) 0.03866(10) 0.0337(6) Uani 1 1 d . . . . .
O8 O 0.0294(2) 0.6022(2) 0.22555(11) 0.0371(6) Uani 1 1 d . . . . .
H8 H 0.0241 0.5897 0.1957 0.056 Uiso 1 1 calc GR . . . .
O37 O 0.3998(2) 0.30843(15) -0.05261(10) 0.0322(6) Uani 1 1 d . . . . .
O13 O 0.3681(2) 0.55799(17) -0.15939(11) 0.0350(6) Uani 1 1 d . . . . .
H13 H 0.3372 0.6032 -0.1651 0.052 Uiso 1 1 calc GR . . . .
O1 O 0.1695(3) 0.2725(2) 0.21087(11) 0.0428(7) Uani 1 1 d . . . . .
H1 H 0.1965 0.2451 0.2341 0.064 Uiso 1 1 calc GR . . . .
O17 O 0.4710(3) 0.93387(17) 0.11660(11) 0.0387(6) Uani 1 1 d . . . . .
O11 O 0.0611(2) 0.38867(19) -0.05917(11) 0.0358(6) Uani 1 1 d . . . . .
H11 H 0.0294 0.4232 -0.0410 0.054 Uiso 1 1 calc GR . . . .
O16 O 0.5783(3) 0.92519(16) 0.01406(10) 0.0366(6) Uani 1 1 d . . . . .
H16 H 0.5772 0.9618 -0.0075 0.055 Uiso 1 1 calc GR . . . .
O12 O 0.2124(3) 0.41467(19) -0.14342(10) 0.0382(6) Uani 1 1 d . . . . .
H12 H 0.2521 0.4572 -0.1434 0.057 Uiso 1 1 calc GR . . . .
O18 O 0.3460(2) 0.88970(17) 0.20345(10) 0.0336(6) Uani 1 1 d . . . . .
O6 O 0.5104(2) 0.5868(2) 0.30225(12) 0.0435(7) Uani 1 1 d . . . . .
C27 C 0.4832(3) 0.7780(2) 0.22028(12) 0.0231(6) Uani 1 1 d . . . . .
H27 H 0.4667 0.7829 0.2563 0.028 Uiso 1 1 calc R . . . .
C28 C 0.6819(3) 0.7181(2) -0.03720(13) 0.0248(6) Uani 1 1 d . . . . .
H28 H 0.7486 0.7334 -0.0580 0.030 Uiso 1 1 calc R . . . .
C29 C 0.3916(3) 0.5771(2) 0.22581(13) 0.0267(7) Uani 1 1 d . . . . .
H29 H 0.3982 0.5631 0.1900 0.032 Uiso 1 1 calc R . . . .
C30 C 0.6571(3) 0.6196(2) -0.10640(12) 0.0224(6) Uani 1 1 d . . . . .
H30 H 0.7218 0.6533 -0.1189 0.027 Uiso 1 1 calc R . . . .
O9 O -0.0098(3) 0.5355(2) 0.13096(12) 0.0503(8) Uani 1 1 d . . . . .
H9 H -0.0192 0.5710 0.1091 0.075 Uiso 1 1 calc GR . . . .
C32 C 0.6003(3) 0.7926(2) -0.03175(12) 0.0250(6) Uani 1 1 d . . . . .
H32 H 0.5299 0.7740 -0.0146 0.030 Uiso 1 1 calc R . . . .
C33 C 0.6073(3) 0.4845(2) -0.07575(13) 0.0270(7) Uani 1 1 d . . . . .
H33 H 0.5848 0.5095 -0.0436 0.032 Uiso 1 1 calc R . . . .
C34 C 0.2034(3) 0.5167(2) 0.23123(12) 0.0264(7) Uani 1 1 d . . . . .
H34 H 0.1584 0.4732 0.2483 0.032 Uiso 1 1 calc R . . . .
C35 C 0.6331(3) 0.7418(2) 0.16199(12) 0.0241(6) Uani 1 1 d . . . . .
H35 H 0.5886 0.6948 0.1484 0.029 Uiso 1 1 calc R . . . .
C36 C 0.4613(3) 0.8615(2) 0.19494(13) 0.0250(7) Uani 1 1 d . . . . .
H36 H 0.5148 0.9029 0.2091 0.030 Uiso 1 1 calc R . . . .
C37 C 0.0995(3) 0.3429(2) 0.06620(12) 0.0234(6) Uani 1 1 d . . . . .
H37 H 0.0611 0.2994 0.0463 0.028 Uiso 1 1 calc R . . . .
C38 C 0.4599(3) 0.5694(2) -0.12416(13) 0.0239(6) Uani 1 1 d . . . . .
H38 H 0.4288 0.5964 -0.0940 0.029 Uiso 1 1 calc R . . . .
C39 C 0.3422(3) 0.6650(2) 0.23033(12) 0.0226(6) Uani 1 1 d . . . . .
H39 H 0.3475 0.6841 0.2653 0.027 Uiso 1 1 calc R . . . .
C40 C 0.1344(3) 0.43613(19) 0.15829(13) 0.0243(6) Uani 1 1 d . . . . .
H40 H 0.0790 0.4165 0.1835 0.029 Uiso 1 1 calc R . . . .
C41 C 0.6081(3) 0.8201(2) 0.13024(12) 0.0228(6) Uani 1 1 d . . . . .
H41 H 0.6650 0.8638 0.1376 0.027 Uiso 1 1 calc R . . . .
C42 C 0.0114(3) 0.4079(2) 0.08238(12) 0.0264(7) Uani 1 1 d . . . . .
H42 H -0.0492 0.3810 0.1024 0.032 Uiso 1 1 calc R . . . .
C43 C 0.5092(3) 0.5675(2) 0.24982(16) 0.0355(8) Uani 1 1 d . . . . .
H43A H 0.5353 0.5103 0.2452 0.043 Uiso 1 1 calc R . . . .
H43B H 0.5634 0.6039 0.2327 0.043 Uiso 1 1 calc R . . . .
C44 C 0.5010(3) 0.4812(2) -0.11013(13) 0.0241(6) Uani 1 1 d . . . . .
H44 H 0.5178 0.4485 -0.1405 0.029 Uiso 1 1 calc R . . . .
C45 C 0.2603(4) 0.3140(2) 0.18504(15) 0.0349(8) Uani 1 1 d . . . . .
H45A H 0.3148 0.2730 0.1724 0.042 Uiso 1 1 calc R . . . .
H45B H 0.3010 0.3506 0.2081 0.042 Uiso 1 1 calc R . . . .
C46 C 0.1831(3) 0.3942(2) -0.05308(13) 0.0252(6) Uani 1 1 d . . . . .
H46 H 0.2040 0.4529 -0.0472 0.030 Uiso 1 1 calc R . . . .
C47 C 0.3719(3) 0.3620(2) -0.09307(13) 0.0276(7) Uani 1 1 d . . . . .
H47 H 0.4101 0.3421 -0.1237 0.033 Uiso 1 1 calc R . . . .
C48 C 0.1470(3) 0.6022(2) 0.23992(12) 0.0260(7) Uani 1 1 d . . . . .
H48 H 0.1507 0.6144 0.2760 0.031 Uiso 1 1 calc R . . . .
C49 C 0.2415(3) 0.3645(2) -0.10128(13) 0.0276(7) Uani 1 1 d . . . . .
H49 H 0.2153 0.3072 -0.1081 0.033 Uiso 1 1 calc R . . . .
C50 C 0.2169(3) 0.6695(2) 0.21246(12) 0.0231(6) Uani 1 1 d . . . . .
H50 H 0.2147 0.6578 0.1763 0.028 Uiso 1 1 calc R . . . .
C51 C 0.7596(3) 0.7176(2) 0.16342(14) 0.0301(7) Uani 1 1 d . . . . .
H51A H 0.7684 0.6651 0.1813 0.036 Uiso 1 1 calc R . . . .
H51B H 0.7878 0.7098 0.1294 0.036 Uiso 1 1 calc R . . . .
C52 C 0.2228(3) 0.3424(2) -0.00835(13) 0.0252(7) Uani 1 1 d . . . . .
H52 H 0.1891 0.2862 -0.0103 0.030 Uiso 1 1 calc R . . . .
C53 C 0.0712(4) 0.4750(2) 0.11399(13) 0.0311(7) Uani 1 1 d . . . . .
H53 H 0.1282 0.5035 0.0927 0.037 Uiso 1 1 calc R . . . .
O2 O 0.5057(4) 0.2805(4) 0.04669(18) 0.0849(15) Uani 1 1 d . . . . .
H2 H 0.5103 0.2913 0.0768 0.127 Uiso 1 1 calc GR . . . .
C55 C 0.8035(4) 0.6148(3) 0.01154(17) 0.0469(10) Uani 1 1 d D . . . .
H55A H 0.7816 0.5794 -0.0165 0.056 Uiso 1 1 calc R . . . .
H55B H 0.8812 0.6352 0.0053 0.056 Uiso 1 1 calc R . . . .
C56 C 0.3882(4) 0.2710(4) 0.03317(19) 0.0562(14) Uani 1 1 d . . . . .
H56 H 0.3391 0.2302 0.0461 0.067 Uiso 1 1 calc R . . . .
O3 O 0.7138(3) 0.36826(18) -0.11063(15) 0.0538(9) Uani 1 1 d . . . . .
C59 C 0.6570(3) 0.8610(2) -0.00049(13) 0.0291(7) Uani 1 1 d . . . . .
H59 H 0.7205 0.8859 -0.0198 0.035 Uiso 1 1 calc R . . . .
C60 C 0.7051(3) 0.8247(2) 0.04874(13) 0.0273(7) Uani 1 1 d . . . . .
H60 H 0.7477 0.8684 0.0667 0.033 Uiso 1 1 calc R . . . .
C61 C 0.3535(3) 0.3359(2) -0.00503(14) 0.0305(7) Uani 1 1 d . . . . .
H61 H 0.3865 0.3904 0.0040 0.037 Uiso 1 1 calc R . . . .
C62 C 0.7217(3) 0.6884(2) 0.01433(14) 0.0309(7) Uani 1 1 d . . . . .
H62 H 0.6540 0.6726 0.0344 0.037 Uiso 1 1 calc R . . . .
C63 C 0.6639(4) 0.4008(2) -0.06577(17) 0.0384(9) Uani 1 1 d . . . . .
H63A H 0.7233 0.4073 -0.0404 0.046 Uiso 1 1 calc R . . . .
H63B H 0.6067 0.3618 -0.0531 0.046 Uiso 1 1 calc R . . . .
C64 C 0.4855(3) 0.8534(2) 0.13910(12) 0.0238(6) Uani 1 1 d . . . . .
H64 H 0.4297 0.8143 0.1243 0.029 Uiso 1 1 calc R . . . .
C65 C 0.5584(3) 0.6224(2) -0.14449(13) 0.0244(6) Uani 1 1 d . . . . .
H65 H 0.5852 0.5981 -0.1762 0.029 Uiso 1 1 calc R . . . .
C66 C 0.2126(3) 0.3648(2) 0.14175(12) 0.0244(6) Uani 1 1 d . . . . .
H66 H 0.2774 0.3882 0.1227 0.029 Uiso 1 1 calc R . . . .
Na1 Na 0.82038(14) 0.47197(10) -0.16028(7) 0.0399(4) Uani 1 1 d . . . . .
O0AA O 0.6883(6) 0.4188(5) -0.2203(2) 0.116(2) Uani 1 1 d . . . . .
H0AA H 0.6016 0.4363 -0.2261 0.175 Uiso 1 1 d GR . . . .
H0AB H 0.7021 0.3721 -0.2476 0.175 Uiso 1 1 d GR . . . .
O1AA O 0.8035(8) 0.5665(5) 0.0561(2) 0.133(3) Uani 1 1 d D . . . .
H1AA H 0.8026 0.5166 0.0489 0.199 Uiso 1 1 calc GR . . . .

loop_
_atom_site_aniso_label
_atom_site_aniso_U_11
_atom_site_aniso_U_22
_atom_site_aniso_U_33
_atom_site_aniso_U_23
_atom_site_aniso_U_13
_atom_site_aniso_U_12
O34 0.0210(11) 0.0320(12) 0.0242(11) 0.0022(9) -0.0004(9) -0.0005(9)
O33 0.0452(15) 0.0271(11) 0.0236(11) -0.0023(9) 0.0028(10) -0.0127(11)
O29 0.0264(12) 0.0219(11) 0.0355(12) -0.0019(9) 0.0095(10) -0.0057(9)
O14 0.0256(12) 0.0215(11) 0.0340(12) 0.0058(9) 0.0020(10) -0.0032(9)
O30 0.0219(11) 0.0250(11) 0.0291(11) -0.0029(9) 0.0048(9) -0.0036(9)
O36 0.0200(11) 0.0196(11) 0.0389(13) 0.0007(9) 0.0037(9) 0.0003(9)
O32 0.0231(11) 0.0238(11) 0.0255(11) 0.0015(9) -0.0005(9) -0.0056(9)
O31 0.0245(12) 0.0310(12) 0.0234(11) -0.0012(9) -0.0012(9) -0.0028(9)
O38 0.0334(13) 0.0175(10) 0.0245(11) 0.0016(8) -0.0033(9) 0.0030(9)
O28 0.0287(12) 0.0244(11) 0.0235(11) 0.0000(9) 0.0051(9) -0.0018(9)
O7 0.0247(12) 0.0264(12) 0.0358(13) -0.0014(10) -0.0059(10) 0.0057(9)
O10 0.0338(14) 0.0471(16) 0.0291(12) 0.0014(11) -0.0053(11) 0.0126(12)
O39 0.0301(13) 0.0220(11) 0.0322(12) 0.0062(9) -0.0023(10) -0.0023(9)
O15 0.0619(19) 0.0229(12) 0.0288(12) 0.0002(10) -0.0134(12) 0.0019(12)
O5 0.0189(12) 0.0412(13) 0.0325(12) 0.0029(10) 0.0004(9) -0.0023(10)
O35 0.0226(12) 0.0439(15) 0.0347(13) -0.0080(11) -0.0055(10) 0.0044(11)
O8 0.0220(12) 0.0491(16) 0.0402(14) -0.0091(12) 0.0052(10) -0.0046(11)
O37 0.0337(13) 0.0251(11) 0.0379(13) 0.0034(10) 0.0124(11) 0.0077(10)
O13 0.0299(13) 0.0318(13) 0.0432(14) 0.0026(11) -0.0117(11) -0.0078(11)
O1 0.0519(18) 0.0445(16) 0.0321(14) 0.0122(12) -0.0052(12) -0.0072(14)
O17 0.0446(16) 0.0299(13) 0.0417(14) 0.0121(11) 0.0055(12) 0.0132(12)
O11 0.0247(13) 0.0452(15) 0.0374(14) -0.0001(12) 0.0001(10) -0.0037(11)
O16 0.0552(17) 0.0208(11) 0.0338(13) -0.0026(10) -0.0035(12) 0.0031(11)
O12 0.0400(15) 0.0494(16) 0.0252(12) 0.0052(11) -0.0026(11) -0.0120(13)
O18 0.0277(13) 0.0309(12) 0.0421(14) -0.0048(11) 0.0073(11) 0.0049(10)
O6 0.0297(14) 0.0539(17) 0.0467(16) 0.0168(14) -0.0094(12) -0.0016(13)
C27 0.0209(15) 0.0259(15) 0.0225(14) 0.0002(12) -0.0014(12) -0.0043(12)
C28 0.0212(15) 0.0242(15) 0.0291(16) -0.0016(12) -0.0013(12) -0.0016(12)
C29 0.0256(16) 0.0245(15) 0.0301(16) 0.0055(13) 0.0004(13) 0.0010(13)
C30 0.0180(14) 0.0193(14) 0.0298(15) -0.0001(12) 0.0037(12) 0.0002(11)
O9 0.065(2) 0.0437(17) 0.0419(16) -0.0090(13) -0.0097(15) 0.0277(16)
C32 0.0298(17) 0.0216(15) 0.0236(15) -0.0001(12) -0.0023(13) -0.0001(13)
C33 0.0236(17) 0.0246(16) 0.0328(17) 0.0021(13) 0.0019(13) -0.0020(13)
C34 0.0302(17) 0.0263(16) 0.0226(15) 0.0005(12) 0.0027(13) -0.0059(13)
C35 0.0207(15) 0.0258(15) 0.0258(15) 0.0014(12) -0.0033(12) 0.0003(12)
C36 0.0239(16) 0.0222(15) 0.0289(16) -0.0036(12) 0.0022(13) -0.0011(12)
C37 0.0276(16) 0.0204(14) 0.0223(14) 0.0019(12) 0.0013(12) -0.0020(12)
C38 0.0196(15) 0.0219(14) 0.0303(16) 0.0000(12) 0.0011(12) -0.0007(12)
C39 0.0199(15) 0.0239(15) 0.0240(14) 0.0045(12) -0.0007(12) -0.0002(12)
C40 0.0267(16) 0.0187(14) 0.0275(15) 0.0012(12) -0.0026(13) -0.0019(12)
C41 0.0218(15) 0.0221(14) 0.0246(15) -0.0014(12) -0.0041(12) -0.0003(12)
C42 0.0259(16) 0.0315(17) 0.0217(14) 0.0032(13) 0.0003(12) 0.0033(13)
C43 0.0245(17) 0.0305(18) 0.052(2) 0.0153(16) 0.0013(16) 0.0062(14)
C44 0.0201(15) 0.0220(15) 0.0303(16) 0.0007(12) 0.0067(12) -0.0020(12)
C45 0.036(2) 0.0351(18) 0.0331(18) -0.0001(15) -0.0089(15) 0.0035(16)
C46 0.0209(15) 0.0269(15) 0.0277(15) 0.0017(13) 0.0024(12) -0.0055(12)
C47 0.0325(18) 0.0200(15) 0.0301(17) -0.0008(12) 0.0094(14) -0.0055(13)
C48 0.0254(16) 0.0283(16) 0.0244(15) -0.0025(13) 0.0018(12) -0.0040(13)
C49 0.0317(18) 0.0283(16) 0.0227(15) -0.0001(12) 0.0039(13) -0.0073(13)
C50 0.0197(15) 0.0226(15) 0.0269(15) -0.0001(12) 0.0003(12) 0.0015(12)
C51 0.0268(18) 0.0312(17) 0.0324(17) 0.0013(14) -0.0032(14) 0.0065(14)
C52 0.0289(17) 0.0208(14) 0.0260(15) 0.0001(12) 0.0050(13) 0.0003(13)
C53 0.039(2) 0.0253(15) 0.0284(16) -0.0007(13) -0.0030(15) 0.0078(14)
O2 0.055(2) 0.125(4) 0.075(3) 0.019(3) -0.011(2) 0.039(3)
C55 0.044(2) 0.047(2) 0.050(2) -0.0060(19) -0.0135(19) 0.023(2)
C56 0.045(3) 0.071(3) 0.053(3) 0.025(2) 0.011(2) 0.031(2)
O3 0.0522(19) 0.0262(13) 0.083(2) -0.0006(14) 0.0253(18) 0.0060(13)
C59 0.0348(18) 0.0257(16) 0.0270(16) -0.0025(13) -0.0003(14) -0.0068(14)
C60 0.0197(15) 0.0330(17) 0.0292(16) -0.0064(13) 0.0017(13) -0.0010(13)
C61 0.0275(18) 0.0322(17) 0.0318(17) 0.0059(14) 0.0063(14) 0.0077(14)
C62 0.0268(17) 0.0346(18) 0.0315(17) -0.0054(14) -0.0028(14) 0.0062(15)
C63 0.034(2) 0.0267(17) 0.055(2) 0.0084(16) 0.0003(17) 0.0031(15)
C64 0.0221(16) 0.0226(14) 0.0267(15) 0.0012(12) 0.0002(12) 0.0036(12)
C65 0.0239(16) 0.0220(15) 0.0272(15) 0.0001(12) 0.0014(12) -0.0017(12)
C66 0.0247(16) 0.0251(15) 0.0234(15) -0.0005(12) 0.0003(12) 0.0002(13)
Na1 0.0350(8) 0.0331(7) 0.0516(9) -0.0064(7) 0.0117(7) -0.0004(6)
O0AA 0.097(4) 0.155(6) 0.096(4) -0.032(4) -0.026(3) 0.007(4)
O1AA 0.187(7) 0.131(5) 0.079(3) 0.015(3) -0.008(4) 0.119(5)

loop_
_atom_type_symbol
_atom_type_description
_atom_type_scat_dispersion_real
_atom_type_scat_dispersion_imag
_atom_type_scat_source
C C 0.0181 0.0091 'International Tables Vol C Tables 4.2.6.8 and 6.1.1.4'
H H 0.0000 0.0000 'International Tables Vol C Tables 4.2.6.8 and 6.1.1.4'
Na Na 0.1353 0.1239 'International Tables Vol C Tables 4.2.6.8 and 6.1.1.4'
O O 0.0492 0.0322 'International Tables Vol C Tables 4.2.6.8 and 6.1.1.4'

loop_
_geom_angle_atom_site_label_1
_geom_angle_atom_site_label_2
_geom_angle_atom_site_label_3
_geom_angle
_geom_angle_site_symmetry_1
_geom_angle_site_symmetry_3
_geom_angle_publ_flag
C27 O34 C35 114.2(2) . . ?
C34 O33 C40 119.6(3) . . ?
C47 O29 C44 120.0(3) . . ?
C30 O30 C28 119.1(2) . . ?
C30 O36 C33 112.4(2) . . ?
C30 O36 Na1 119.06(19) . . ?
C33 O36 Na1 117.68(19) . . ?
C27 O32 C39 119.3(2) . . ?
C60 O31 C41 119.4(3) . . ?
C37 O38 C66 114.7(2) . . ?
C37 O28 C52 118.1(2) . . ?
C34 O39 C29 114.1(2) . . ?
C60 O35 C62 112.1(3) . . ?
C47 O37 C61 113.5(3) . . ?
C64 O17 Na1 114.6(2) . 4_465 ?
C36 O18 Na1 108.4(2) . 4_465 ?
C43 O6 Na1 109.3(2) . 2_665 ?
O34 C27 C36 109.7(3) . . ?
O32 C27 O34 111.9(3) . . ?
O32 C27 C36 107.0(3) . . ?
O30 C28 C32 105.9(3) . . ?
O30 C28 C62 109.8(3) . . ?
C62 C28 C32 110.2(3) . . ?
O39 C29 C39 111.2(3) . . ?
O39 C29 C43 106.7(3) . . ?
C43 C29 C39 113.5(3) . . ?
O30 C30 O36 110.3(3) . . ?
O30 C30 C65 107.8(3) . . ?
O36 C30 C65 110.9(3) . . ?
O15 C32 C28 110.4(3) . . ?
O15 C32 C59 109.9(3) . . ?
C59 C32 C28 110.2(3) . . ?
O36 C33 C44 109.5(3) . . ?
O36 C33 C63 106.0(3) . . ?
C63 C33 C44 114.9(3) . . ?
O33 C34 C48 108.4(3) . . ?
O39 C34 O33 108.8(3) . . ?
O39 C34 C48 110.5(3) . . ?
O34 C35 C41 111.1(3) . . ?
O34 C35 C51 105.5(3) . . ?
C51 C35 C41 113.8(3) . . ?
O18 C36 C27 111.3(3) . . ?
O18 C36 C64 110.8(3) . . ?
C27 C36 C64 109.2(3) . . ?
O38 C37 C42 109.2(3) . . ?
O28 C37 O38 111.7(3) . . ?
O28 C37 C42 107.3(3) . . ?
O13 C38 C44 105.9(3) . . ?
O13 C38 C65 113.3(3) . . ?
C65 C38 C44 111.5(3) . . ?
O32 C39 C29 108.8(3) . . ?
O32 C39 C50 106.4(2) . . ?
C29 C39 C50 112.0(3) . . ?
O33 C40 C53 106.1(3) . . ?
O33 C40 C66 108.0(3) . . ?
C53 C40 C66 111.6(3) . . ?
O31 C41 C35 109.8(3) . . ?
O31 C41 C64 104.6(3) . . ?
C64 C41 C35 111.8(3) . . ?
O10 C42 C37 108.8(3) . . ?
O10 C42 C53 110.1(3) . . ?
C37 C42 C53 109.4(3) . . ?
O6 C43 C29 113.6(3) . . ?
O29 C44 C33 108.9(3) . . ?
O29 C44 C38 105.0(3) . . ?
C38 C44 C33 111.2(3) . . ?
O1 C45 C66 110.4(3) . . ?
O11 C46 C49 108.9(3) . . ?
O11 C46 C52 110.8(3) . . ?
C52 C46 C49 110.7(3) . . ?
O29 C47 O37 111.0(3) . . ?
O29 C47 C49 106.5(3) . . ?
O37 C47 C49 110.6(3) . . ?
O8 C48 C34 111.6(3) . . ?
O8 C48 C50 112.3(3) . . ?
C50 C48 C34 109.2(3) . . ?
O12 C49 C46 112.5(3) . . ?
O12 C49 C47 111.3(3) . . ?
C46 C49 C47 109.0(3) . . ?
O7 C50 C39 108.6(3) . . ?
O7 C50 C48 113.3(3) . . ?
C39 C50 C48 108.7(3) . . ?
O5 C51 C35 110.6(3) . . ?
O28 C52 C46 107.1(3) . . ?
O28 C52 C61 107.9(3) . . ?
C61 C52 C46 112.6(3) . . ?
O9 C53 C40 110.4(3) . . ?
O9 C53 C42 110.7(3) . . ?
C40 C53 C42 110.9(3) . . ?
O1AA C55 C62 112.5(4) . . ?
O2 C56 C61 110.7(5) . . ?
C63 O3 Na1 114.1(2) . . ?
O16 C59 C32 112.9(3) . . ?
O16 C59 C60 105.7(3) . . ?
C32 C59 C60 110.6(3) . . ?
O31 C60 O35 111.2(3) . . ?
O31 C60 C59 107.6(3) . . ?
O35 C60 C59 110.5(3) . . ?
O37 C61 C52 109.9(3) . . ?
O37 C61 C56 106.4(3) . . ?
C56 C61 C52 110.6(3) . . ?
O35 C62 C28 108.1(3) . . ?
O35 C62 C55 108.5(3) . . ?
C55 C62 C28 112.9(3) . . ?
O3 C63 C33 110.6(3) . . ?
O17 C64 C36 108.1(3) . . ?
O17 C64 C41 110.9(3) . . ?
C36 C64 C41 110.5(3) . . ?
O14 C65 C30 109.0(3) . . ?
O14 C65 C38 113.3(3) . . ?
C38 C65 C30 107.9(3) . . ?
O38 C66 C40 110.9(3) . . ?
O38 C66 C45 106.4(3) . . ?
C45 C66 C40 113.5(3) . . ?
O36 Na1 O17 81.48(10) . 4_565 ?
O36 Na1 O18 90.42(10) . 4_565 ?
O36 Na1 O3 67.67(10) . . ?
O18 Na1 O17 67.19(9) 4_565 4_565 ?
O6 Na1 O36 160.26(13) 2_664 . ?
O6 Na1 O17 82.15(11) 2_664 4_565 ?
O6 Na1 O18 93.35(12) 2_664 4_565 ?
O6 Na1 O3 111.79(12) 2_664 . ?
O3 Na1 O17 119.44(14) . 4_565 ?
O3 Na1 O18 154.38(12) . 4_565 ?
O0AA Na1 O36 102.87(18) . . ?
O0AA Na1 O17 161.7(2) . 4_565 ?
O0AA Na1 O18 94.8(2) . 4_565 ?
O0AA Na1 O6 96.12(19) . 2_664 ?
O0AA Na1 O3 78.2(2) . . ?

loop_
_geom_bond_atom_site_label_1
_geom_bond_atom_site_label_2
_geom_bond_distance
_geom_bond_site_symmetry_2
_geom_bond_publ_flag
O34 C27 1.416(4) . ?
O34 C35 1.437(4) . ?
O33 C34 1.420(4) . ?
O33 C40 1.428(4) . ?
O29 C44 1.434(4) . ?
O29 C47 1.410(4) . ?
O14 C65 1.406(4) . ?
O30 C28 1.422(4) . ?
O30 C30 1.407(4) . ?
O36 C30 1.416(4) . ?
O36 C33 1.444(4) . ?
O36 Na1 2.418(3) . ?
O32 C27 1.409(4) . ?
O32 C39 1.428(4) . ?
O31 C41 1.428(4) . ?
O31 C60 1.400(4) . ?
O38 C37 1.423(4) . ?
O38 C66 1.455(4) . ?
O28 C37 1.410(4) . ?
O28 C52 1.439(4) . ?
O7 C50 1.413(4) . ?
O10 C42 1.426(4) . ?
O39 C29 1.442(4) . ?
O39 C34 1.400(4) . ?
O15 C32 1.410(4) . ?
O5 C51 1.424(5) . ?
O35 C60 1.417(4) . ?
O35 C62 1.440(4) . ?
O8 C48 1.414(4) . ?
O37 C47 1.412(4) . ?
O37 C61 1.443(4) . ?
O13 C38 1.428(4) . ?
O1 C45 1.419(5) . ?
O17 C64 1.428(4) . ?
O17 Na1 2.578(3) 4_465 ?
O11 C46 1.424(4) . ?
O16 C59 1.426(5) . ?
O12 C49 1.419(4) . ?
O18 C36 1.426(4) . ?
O18 Na1 2.508(3) 4_465 ?
O6 C43 1.428(5) . ?
O6 Na1 2.389(3) 2_665 ?
C27 C36 1.516(5) . ?
C28 C32 1.526(5) . ?
C28 C62 1.522(5) . ?
C29 C39 1.520(4) . ?
C29 C43 1.511(5) . ?
C30 C65 1.528(5) . ?
O9 C53 1.419(4) . ?
C32 C59 1.521(4) . ?
C33 C44 1.533(5) . ?
C33 C63 1.513(5) . ?
C34 C48 1.531(5) . ?
C35 C41 1.537(4) . ?
C35 C51 1.515(5) . ?
C36 C64 1.517(5) . ?
C37 C42 1.517(5) . ?
C38 C44 1.532(4) . ?
C38 C65 1.520(4) . ?
C39 C50 1.527(4) . ?
C40 C53 1.519(5) . ?
C40 C66 1.520(5) . ?
C41 C64 1.533(5) . ?
C42 C53 1.528(5) . ?
C45 C66 1.513(5) . ?
C46 C49 1.525(5) . ?
C46 C52 1.521(5) . ?
C47 C49 1.525(5) . ?
C48 C50 1.530(5) . ?
C52 C61 1.518(5) . ?
O2 C56 1.415(7) . ?
C55 C62 1.511(5) . ?
C55 O1AA 1.414(7) . ?
C56 C61 1.507(6) . ?
O3 C63 1.424(6) . ?
O3 Na1 2.451(4) . ?
C59 C60 1.536(5) . ?
Na1 O17 2.578(3) 4_565 ?
Na1 O18 2.508(3) 4_565 ?
Na1 O6 2.389(3) 2_664 ?
Na1 O0AA 2.367(6) . ?

loop_
_twin_individual_id
_twin_individual_mass_fraction_refined
1 0.96(12)
2 0.04(12)

loop_
_smtbx_masks_void_nr
_smtbx_masks_void_average_x
_smtbx_masks_void_average_y
_smtbx_masks_void_average_z
_smtbx_masks_void_volume
_smtbx_masks_void_count_electrons
_smtbx_masks_void_content
1 0.113 0.048 -0.124 241.9 58.3 ?
2 -0.387 0.452 0.124 241.9 58.3 ?
3 -0.113 0.548 0.624 241.9 58.3 ?
4 0.387 0.952 0.376 241.9 58.4 ?
